data_7218183
loop_
_publ_author_name
'de Campos, Elvio Antonio'
'Silva, Nuno J. O.'
'Shi, Fa-Nian'
'Rocha, Jo\~ao'

_publ_section_title
;
 Cobalt(ii)--pyrazine--chloride coordination polymers: synthesis,
 reactivity and magnetic properties
;
_journal_issue 45
_journal_name_full CrystEngComm
_journal_page_first 10439
_journal_paper_doi 10.1039/C4CE01413H
_journal_volume 16
_journal_year 2014
_chemical_formula_sum 'C4 H4 Cl2 Co N2'
_chemical_formula_weight 209.92
_chemical_name_systematic
; 
 ? 
;
_space_group_IT_number 65
_symmetry_cell_setting orthorhombic
_symmetry_space_group_name_Hall '-C 2 2'
_symmetry_space_group_name_H-M 'C m m m'
_atom_sites_solution_hydrogens geom
_atom_sites_solution_primary direct
_atom_sites_solution_secondary difmap
_audit_creation_method SHELXL-97
_cell_angle_alpha 90.00
_cell_angle_beta 90.00
_cell_angle_gamma 90.00
_cell_formula_units_Z 2
_cell_length_a 12.0014(7)
_cell_length_b 7.1040(4)
_cell_length_c 3.5380(2)
_cell_measurement_reflns_used 937
_cell_measurement_temperature 180(2)
_cell_measurement_theta_max 30.62
_cell_measurement_theta_min 3.33
_cell_volume 301.64(3)
_computing_cell_refinement 'Bruker SMART'
_computing_data_collection 'Bruker SMART'
_computing_data_reduction 'Bruker SAINT'
_computing_molecular_graphics 'Bruker SHELXTL'
_computing_publication_material 'Bruker SHELXTL'
_computing_structure_refinement 'SHELXL-97 (Sheldrick, 2008)'
_computing_structure_solution 'SHELXS-97 (Sheldrick, 2008)'
_diffrn_ambient_temperature 180(2)
_diffrn_measured_fraction_theta_full 0.983
_diffrn_measured_fraction_theta_max 0.983
_diffrn_measurement_device_type 'CCD area detector'
_diffrn_measurement_method 'phi and omega scans'
_diffrn_radiation_monochromator graphite
_diffrn_radiation_source 'fine-focus sealed tube'
_diffrn_radiation_type MoK\a
_diffrn_radiation_wavelength 0.71073
_diffrn_reflns_av_R_equivalents 0.0406
_diffrn_reflns_av_sigmaI/netI 0.0237
_diffrn_reflns_limit_h_max 17
_diffrn_reflns_limit_h_min -17
_diffrn_reflns_limit_k_max 10
_diffrn_reflns_limit_k_min -10
_diffrn_reflns_limit_l_max 5
_diffrn_reflns_limit_l_min -4
_diffrn_reflns_number 1957
_diffrn_reflns_theta_full 30.67
_diffrn_reflns_theta_max 30.67
_diffrn_reflns_theta_min 3.33
_exptl_absorpt_coefficient_mu 3.616
_exptl_absorpt_correction_T_max 0.9647
_exptl_absorpt_correction_T_min 0.5784
_exptl_absorpt_correction_type multi-scan
_exptl_absorpt_process_details Sadabs
_exptl_crystal_colour blue
_exptl_crystal_density_diffrn 2.311
_exptl_crystal_density_method 'not measured'
_exptl_crystal_description plate
_exptl_crystal_F_000 206
_exptl_crystal_size_max 0.17
_exptl_crystal_size_mid 0.08
_exptl_crystal_size_min 0.01
_refine_diff_density_max 0.623
_refine_diff_density_min -0.576
_refine_diff_density_rms 0.128
_refine_ls_extinction_method none
_refine_ls_goodness_of_fit_ref 1.140
_refine_ls_hydrogen_treatment constr
_refine_ls_matrix_type full
_refine_ls_number_parameters 18
_refine_ls_number_reflns 294
_refine_ls_number_restraints 0
_refine_ls_restrained_S_all 1.140
_refine_ls_R_factor_all 0.0309
_refine_ls_R_factor_gt 0.0261
_refine_ls_shift/su_max 0.000
_refine_ls_shift/su_mean 0.000
_refine_ls_structure_factor_coef Fsqd
_refine_ls_weighting_details 'calc w=1/[\s^2^(Fo^2^)+(0.0306P)^2^+0.6167P] where P=(Fo^2^+2Fc^2^)/3'
_refine_ls_weighting_scheme calc
_refine_ls_wR_factor_gt 0.0634
_refine_ls_wR_factor_ref 0.0654
_reflns_number_gt 263
_reflns_number_total 294
_reflns_threshold_expression >2sigma(I)
_cod_data_source_file c4ce01413h2.cif
_cod_data_source_block cocl
_cod_depositor_comments
;
The following automatic conversions were performed:

'_symmetry_cell_setting' value 'Orthorhombic' changed to
'orthorhombic' according to
/usr/data/users/saulius/crontab/automatic-downloads/rss-feeds/RSC/lib/dictionaries/cif_core.dic
dictionary named 'cif_core.dic' version 2.4.2 from
2011-04-26.

'_exptl_absorpt_correction_type' value 'Multi-scan'
changed to 'multi-scan' according to
/usr/data/users/saulius/crontab/automatic-downloads/rss-feeds/RSC/lib/dictionaries/cif_core.dic
dictionary named 'cif_core.dic' version 2.4.2 from 2011-04-26.

Automatic conversion script
Id: cif_fix_values 2827 2014-09-09 07:05:25Z andrius 

 Adding full bibliography for 7218183--7218185.cif.
;
_cod_original_sg_symbol_H-M Cmmm
_cod_database_code 7218183

loop_
_symmetry_equiv_pos_as_xyz
'x, y, z'
'-x, -y, z'
'x, -y, -z'
'-x, y, -z'
'x+1/2, y+1/2, z'
'-x+1/2, -y+1/2, z'
'x+1/2, -y+1/2, -z'
'-x+1/2, y+1/2, -z'
'-x, -y, -z'
'x, y, -z'
'-x, y, z'
'x, -y, z'
'-x+1/2, -y+1/2, -z'
'x+1/2, y+1/2, -z'
'-x+1/2, y+1/2, z'
'x+1/2, -y+1/2, z'

loop_
_atom_site_label
_atom_site_type_symbol
_atom_site_fract_x
_atom_site_fract_y
_atom_site_fract_z
_atom_site_U_iso_or_equiv
_atom_site_adp_type
_atom_site_occupancy
_atom_site_symmetry_multiplicity
_atom_site_calc_flag
_atom_site_refinement_flags
Co1 Co 0.0000 1.0000 -0.5000 0.0102(2) Uani 1 8 d S
Cl1 Cl 0.14183(7) 1.0000 0.0000 0.0125(2) Uani 1 4 d S
N1 N 0.0000 0.6967(4) -0.5000 0.0114(6) Uani 1 4 d S
C1 C -0.0945(2) 0.5975(4) -0.5000 0.0222(7) Uani 1 2 d S
H1 H -0.1637 0.6625 -0.5000 0.027 Uiso 1 2 calc SR

loop_
_atom_site_aniso_label
_atom_site_aniso_U_11
_atom_site_aniso_U_22
_atom_site_aniso_U_33
_atom_site_aniso_U_23
_atom_site_aniso_U_13
_atom_site_aniso_U_12
Co1 0.0128(3) 0.0050(3) 0.0126(4) 0.000 0.000 0.000
Cl1 0.0125(4) 0.0114(4) 0.0137(4) 0.000 0.000 0.000
N1 0.0142(13) 0.0071(13) 0.0128(15) 0.000 0.000 0.000
C1 0.0136(11) 0.0070(12) 0.046(2) 0.000 0.000 0.0013(9)

loop_
_atom_type_symbol
_atom_type_description
_atom_type_scat_dispersion_real
_atom_type_scat_dispersion_imag
_atom_type_scat_source
C C 0.0033 0.0016 'International Tables Vol C Tables 4.2.6.8 and 6.1.1.4'
H H 0.0000 0.0000 'International Tables Vol C Tables 4.2.6.8 and 6.1.1.4'
Cl Cl 0.1484 0.1585 'International Tables Vol C Tables 4.2.6.8 and 6.1.1.4'
Co Co 0.3494 0.9721 'International Tables Vol C Tables 4.2.6.8 and 6.1.1.4'
N N 0.0061 0.0033 'International Tables Vol C Tables 4.2.6.8 and 6.1.1.4'

loop_
_geom_angle_atom_site_label_1
_geom_angle_atom_site_label_2
_geom_angle_atom_site_label_3
_geom_angle
_geom_angle_site_symmetry_1
_geom_angle_site_symmetry_3
N1 Co1 N1 180.0 9_574 .
N1 Co1 Cl1 90.0 9_574 .
N1 Co1 Cl1 90.0 . .
N1 Co1 Cl1 90.0 9_574 9_574
N1 Co1 Cl1 90.0 . 9_574
Cl1 Co1 Cl1 180.0 . 9_574
N1 Co1 Cl1 90.0 9_574 1_554
N1 Co1 Cl1 90.0 . 1_554
Cl1 Co1 Cl1 92.21(3) . 1_554
Cl1 Co1 Cl1 87.79(3) 9_574 1_554
N1 Co1 Cl1 90.0 9_574 9_575
N1 Co1 Cl1 90.0 . 9_575
Cl1 Co1 Cl1 87.79(3) . 9_575
Cl1 Co1 Cl1 92.21(3) 9_574 9_575
Cl1 Co1 Cl1 180.0 1_554 9_575
Co1 Cl1 Co1 92.21(3) . 1_556
C1 N1 C1 116.3(3) . 11
C1 N1 Co1 121.85(15) . .
C1 N1 Co1 121.85(15) 11 .
N1 C1 C1 121.85(15) . 3_564
N1 C1 H1 119.1 . .
C1 C1 H1 119.1 3_564 .

loop_
_geom_bond_atom_site_label_1
_geom_bond_atom_site_label_2
_geom_bond_distance
_geom_bond_site_symmetry_2
Co1 N1 2.154(3) 9_574
Co1 N1 2.154(3) .
Co1 Cl1 2.4549(6) .
Co1 Cl1 2.4549(6) 9_574
Co1 Cl1 2.4549(6) 1_554
Co1 Cl1 2.4549(6) 9_575
Cl1 Co1 2.4549(6) 1_556
N1 C1 1.336(3) .
N1 C1 1.336(3) 11
C1 C1 1.385(5) 3_564
C1 H1 0.9500 .

loop_
_geom_torsion_atom_site_label_1
_geom_torsion_atom_site_label_2
_geom_torsion_atom_site_label_3
_geom_torsion_atom_site_label_4
_geom_torsion
_geom_torsion_site_symmetry_1
_geom_torsion_site_symmetry_4
N1 Co1 Cl1 Co1 90.0 9_574 1_556
N1 Co1 Cl1 Co1 -90.0 . 1_556
Cl1 Co1 Cl1 Co1 1.3 9_574 1_556
Cl1 Co1 Cl1 Co1 180.0 1_554 1_556
Cl1 Co1 Cl1 Co1 0.0 9_575 1_556
N1 Co1 N1 C1 0(100) 9_574 .
Cl1 Co1 N1 C1 133.896(14) . .
Cl1 Co1 N1 C1 -46.103(14) 9_574 .
Cl1 Co1 N1 C1 -133.897(14) 1_554 .
Cl1 Co1 N1 C1 46.103(14) 9_575 .
N1 Co1 N1 C1 0.0 9_574 11
Cl1 Co1 N1 C1 -46.104(14) . 11
Cl1 Co1 N1 C1 133.897(14) 9_574 11
Cl1 Co1 N1 C1 46.103(14) 1_554 11
Cl1 Co1 N1 C1 -133.897(14) 9_575 11
C1 N1 C1 C1 0.0 11 3_564
Co1 N1 C1 C1 180.0 . 3_564
